data_1545691
loop_
_publ_author_name
'Wang, Xinxin'
'Fan, Linlin'
'Ma, Yanping'
'Guo, Cunyue'
'Solan, Gregory'
'Sun, Yang'
'Sun, Wen Hua'

_publ_section_title
;
 Elastomeric polyethylenes accessible via ethylene homo-polymerization
 using an unsymmetrical \a-diimino-nickel catalyst
;
_journal_name_full 'Polym. Chem.'
_journal_paper_doi 10.1039/C7PY00434F
_journal_year 2017
_chemical_formula_sum 'C65 H50 Br2 N2 Ni'
_chemical_formula_weight 1077.57
_chemical_name_systematic
; 
 ? 
;
_space_group_IT_number 9
_symmetry_cell_setting monoclinic
_symmetry_space_group_name_Hall 'C -2yc'
_symmetry_space_group_name_H-M 'C 1 c 1'
_atom_sites_solution_hydrogens geom
_atom_sites_solution_primary direct
_atom_sites_solution_secondary difmap
_audit_creation_method SHELXL-97
_audit_update_record
;
2017-03-10 deposited with the CCDC.
2017-04-05 downloaded from the CCDC.
;
_cell_angle_alpha 90.00
_cell_angle_beta 93.99(3)
_cell_angle_gamma 90.00
_cell_formula_units_Z 4
_cell_length_a 10.302(2)
_cell_length_b 19.200(4)
_cell_length_c 25.761(5)
_cell_measurement_reflns_used 8540
_cell_measurement_temperature 173.1500
_cell_measurement_theta_max 27.4844
_cell_measurement_theta_min 1.5848
_cell_volume 5083.1(18)
_computing_cell_refinement 'CrystalClear (Rigaku Inc., 2007)'
_computing_data_collection 'CrystalClear (Rigaku Inc., 2007)'
_computing_data_reduction 'CrystalClear (Rigaku Inc., 2007)'
_computing_molecular_graphics 'XP in Siemens SHELXTL (Sheldrick, 1994)'
_computing_publication_material 'SHELX97 (Sheldrick, 1997)'
_computing_structure_refinement 'SHELXL-97 (Sheldrick, 1997)'
_computing_structure_solution 'SHELXS-97 (Sheldrick, 1990)'
_diffrn_ambient_temperature 173(2)
_diffrn_measured_fraction_theta_full 0.999
_diffrn_measured_fraction_theta_max 0.999
_diffrn_measurement_device_type 'Saturn724+ CCD'
_diffrn_measurement_method '\w scans at fixed \c = 45\%'
_diffrn_radiation_monochromator graphite
_diffrn_radiation_source 'sealed tube'
_diffrn_radiation_type MoK\a
_diffrn_radiation_wavelength 0.71073
_diffrn_reflns_av_R_equivalents 0.0490
_diffrn_reflns_av_sigmaI/netI 0.0541
_diffrn_reflns_limit_h_max 13
_diffrn_reflns_limit_h_min -13
_diffrn_reflns_limit_k_max 24
_diffrn_reflns_limit_k_min -24
_diffrn_reflns_limit_l_max 33
_diffrn_reflns_limit_l_min -33
_diffrn_reflns_number 31739
_diffrn_reflns_theta_full 27.50
_diffrn_reflns_theta_max 27.50
_diffrn_reflns_theta_min 1.58
_exptl_absorpt_coefficient_mu 1.998
_exptl_absorpt_correction_T_max 0.8375
_exptl_absorpt_correction_T_min 0.5407
_exptl_absorpt_correction_type multi-scan
_exptl_crystal_colour red
_exptl_crystal_density_diffrn 1.408
_exptl_crystal_density_method 'not measured'
_exptl_crystal_description block
_exptl_crystal_F_000 2208
_exptl_crystal_size_max 0.35
_exptl_crystal_size_mid 0.24
_exptl_crystal_size_min 0.09
_refine_diff_density_max 0.916
_refine_diff_density_min -1.283
_refine_diff_density_rms 0.257
_refine_ls_abs_structure_details 'Flack H D (1983), Acta Cryst. A39, 876-881'
_refine_ls_abs_structure_Flack 0.966(14)
_refine_ls_extinction_method none
_refine_ls_goodness_of_fit_ref 1.062
_refine_ls_hydrogen_treatment constr
_refine_ls_matrix_type full
_refine_ls_number_parameters 631
_refine_ls_number_reflns 11545
_refine_ls_number_restraints 2
_refine_ls_restrained_S_all 1.062
_refine_ls_R_factor_all 0.0875
_refine_ls_R_factor_gt 0.0778
_refine_ls_shift/su_max 0.000
_refine_ls_shift/su_mean 0.000
_refine_ls_structure_factor_coef Fsqd
_refine_ls_weighting_details 'calc w=1/[\s^2^(Fo^2^)+(0.1526P)^2^+28.0209P] where P=(Fo^2^+2Fc^2^)/3'
_refine_ls_weighting_scheme calc
_refine_ls_wR_factor_gt 0.2153
_refine_ls_wR_factor_ref 0.2374
_reflns_number_gt 10661
_reflns_number_total 11545
_reflns_threshold_expression >2sigma(I)
_cod_data_source_file c7py00434f2.cif
_cod_data_source_block Ni1
_cod_depositor_comments
;

2019-03-17
Z value and formula fixed to correct values, original ones are
absolutely absurd.                 miguel
;
_cod_original_formula_weight 79.82
_cod_original_formula_units_Z 54
_cod_original_cell_volume 5083.2(18)
_cod_original_sg_symbol_H-M Cc
_cod_original_formula_sum 'C4.81 H3.70 Br0.15 N0.15 Ni0.07'
_cod_database_code 1545691

loop_
_symmetry_equiv_pos_as_xyz
'x, y, z'
'x, -y, z+1/2'
'x+1/2, y+1/2, z'
'x+1/2, -y+1/2, z+1/2'

loop_
_atom_site_label
_atom_site_type_symbol
_atom_site_fract_x
_atom_site_fract_y
_atom_site_fract_z
_atom_site_U_iso_or_equiv
_atom_site_adp_type
_atom_site_occupancy
_atom_site_symmetry_multiplicity
_atom_site_calc_flag
_atom_site_refinement_flags
Ni1 Ni 0.07285(7) 0.14688(4) 0.16883(3) 0.0217(2) Uani 1 1 d .
Br2 Br -0.01032(6) 0.03629(4) 0.18488(3) 0.0338(2) Uani 1 1 d .
Br1 Br -0.02103(6) 0.25229(4) 0.19033(3) 0.0342(2) Uani 1 1 d .
N1 N 0.1270(6) 0.1476(3) 0.0943(2) 0.0224(11) Uani 1 1 d .
N2 N 0.2685(5) 0.1493(3) 0.1874(2) 0.0189(10) Uani 1 1 d .
C28 C 0.4159(7) 0.3069(3) 0.1886(3) 0.0239(13) Uani 1 1 d .
C26 C 0.3762(6) 0.2174(4) 0.2582(3) 0.0240(13) Uani 1 1 d .
C15 C -0.0596(7) 0.2105(4) -0.0250(3) 0.0323(16) Uani 1 1 d .
H15A H -0.0876 0.2522 -0.0404 0.039 Uiso 1 1 calc R
C21 C 0.3424(6) 0.1524(3) 0.2372(2) 0.0193(12) Uani 1 1 d .
C49 C 0.2976(10) -0.1508(4) 0.3162(4) 0.0387(19) Uani 1 1 d .
H49A H 0.3233 -0.1970 0.3135 0.046 Uiso 1 1 calc R
C47 C 0.2999(7) -0.0325(3) 0.2830(3) 0.0250(13) Uani 1 1 d .
C11 C 0.3309(7) 0.1482(3) 0.1453(3) 0.0198(12) Uani 1 1 d .
C18 C 0.0198(7) 0.0839(4) 0.0208(3) 0.0280(14) Uani 1 1 d .
C10 C 0.4675(7) 0.1482(3) 0.1336(3) 0.0255(14) Uani 1 1 d .
C12 C 0.4676(7) 0.1510(3) 0.0792(3) 0.0257(14) Uani 1 1 d .
C22 C 0.3771(6) 0.0900(3) 0.2631(2) 0.0218(12) Uani 1 1 d .
C23 C 0.4587(7) 0.0949(3) 0.3086(3) 0.0226(12) Uani 1 1 d .
H23A H 0.4866 0.0542 0.3255 0.027 Uiso 1 1 calc R
C3 C 0.3283(8) 0.1539(4) -0.0008(3) 0.0314(16) Uani 1 1 d .
H3A H 0.2467 0.1539 -0.0186 0.038 Uiso 1 1 calc R
C7 C 0.6996(8) 0.1497(4) 0.0846(4) 0.0364(18) Uani 1 1 d .
H7A H 0.7788 0.1512 0.0694 0.044 Uiso 1 1 calc R
C14 C 0.0117(6) 0.2119(4) 0.0229(3) 0.0262(13) Uani 1 1 d .
C24 C 0.4995(7) 0.1588(4) 0.3294(3) 0.0246(13) Uani 1 1 d .
C29 C 0.5512(8) 0.3096(4) 0.1971(4) 0.0368(18) Uani 1 1 d .
H29A H 0.5911 0.2992 0.2297 0.044 Uiso 1 1 calc R
C2 C 0.3412(7) 0.1511(3) 0.0525(3) 0.0231(13) Uani 1 1 d .
C6 C 0.5814(7) 0.1521(4) 0.0519(3) 0.0290(15) Uani 1 1 d .
C1 C 0.2505(7) 0.1491(3) 0.0944(3) 0.0228(13) Uani 1 1 d .
C16 C -0.0897(8) 0.1482(5) -0.0503(3) 0.0376(19) Uani 1 1 d .
H16A H -0.1363 0.1483 -0.0825 0.045 Uiso 1 1 calc R
C25 C 0.4567(7) 0.2192(4) 0.3045(3) 0.0267(13) Uani 1 1 d .
H25A H 0.4819 0.2620 0.3187 0.032 Uiso 1 1 calc R
C58 C 0.9139(11) 0.1379(5) 0.3146(5) 0.048(2) Uani 1 1 d .
H58A H 0.9430 0.1197 0.2841 0.058 Uiso 1 1 calc R
C40 C 0.3295(7) 0.0197(3) 0.2412(3) 0.0236(13) Uani 1 1 d .
H40A H 0.2457 0.0294 0.2222 0.028 Uiso 1 1 calc R
C17 C -0.0500(8) 0.0853(5) -0.0273(3) 0.0346(16) Uani 1 1 d .
H17A H -0.0705 0.0437 -0.0444 0.042 Uiso 1 1 calc R
C41 C 0.4160(7) -0.0087(3) 0.2009(3) 0.0230(13) Uani 1 1 d .
C13 C 0.0507(7) 0.1475(3) 0.0457(3) 0.0223(13) Uani 1 1 d .
C5 C 0.5635(8) 0.1562(4) -0.0028(4) 0.0392(19) Uani 1 1 d .
H5A H 0.6363 0.1585 -0.0222 0.047 Uiso 1 1 calc R
C42 C 0.5503(7) -0.0125(4) 0.2109(3) 0.0294(14) Uani 1 1 d .
H42A H 0.5885 0.0019 0.2429 0.035 Uiso 1 1 calc R
C46 C 0.3604(8) -0.0315(4) 0.1539(3) 0.0294(14) Uani 1 1 d .
H46A H 0.2705 -0.0298 0.1475 0.035 Uiso 1 1 calc R
C27 C 0.3284(6) 0.2855(4) 0.2317(3) 0.0259(14) Uani 1 1 d .
H27A H 0.2435 0.2745 0.2140 0.031 Uiso 1 1 calc R
C48 C 0.3357(8) -0.1027(4) 0.2804(3) 0.0314(15) Uani 1 1 d .
H48A H 0.3863 -0.1173 0.2540 0.038 Uiso 1 1 calc R
C43 C 0.6270(8) -0.0380(4) 0.1732(3) 0.0325(16) Uani 1 1 d .
H43A H 0.7168 -0.0401 0.1798 0.039 Uiso 1 1 calc R
C54 C 0.7350(8) 0.1641(4) 0.3679(3) 0.0294(15) Uani 1 1 d .
C8 C 0.6991(8) 0.1455(4) 0.1370(4) 0.040(2) Uani 1 1 d .
H8A H 0.7785 0.1424 0.1565 0.048 Uiso 1 1 calc R
C34 C 0.3028(7) 0.3420(4) 0.2711(3) 0.0287(15) Uani 1 1 d .
C4 C 0.4435(9) 0.1569(4) -0.0279(3) 0.0342(17) Uani 1 1 d .
H4A H 0.4363 0.1594 -0.0640 0.041 Uiso 1 1 calc R
C53 C 0.5912(7) 0.1643(4) 0.3784(3) 0.0248(13) Uani 1 1 d .
H53A H 0.5743 0.2099 0.3935 0.030 Uiso 1 1 calc R
C39 C 0.3797(9) 0.3997(4) 0.2787(3) 0.0359(17) Uani 1 1 d .
H39A H 0.4530 0.4049 0.2600 0.043 Uiso 1 1 calc R
C9 C 0.5835(7) 0.1455(4) 0.1637(3) 0.0303(16) Uani 1 1 d .
H9A H 0.5857 0.1438 0.1998 0.036 Uiso 1 1 calc R
C59 C 0.7819(8) 0.1378(4) 0.3227(3) 0.0333(16) Uani 1 1 d .
H59A H 0.7234 0.1197 0.2971 0.040 Uiso 1 1 calc R
C33 C 0.3570(8) 0.3230(4) 0.1398(3) 0.0321(15) Uani 1 1 d .
H33A H 0.2668 0.3221 0.1343 0.039 Uiso 1 1 calc R
C45 C 0.4357(9) -0.0568(4) 0.1162(3) 0.0360(17) Uani 1 1 d .
H45A H 0.3968 -0.0717 0.0845 0.043 Uiso 1 1 calc R
C36 C 0.1619(9) 0.3855(5) 0.3350(3) 0.044(2) Uani 1 1 d .
H36A H 0.0890 0.3798 0.3540 0.052 Uiso 1 1 calc R
C35 C 0.1936(8) 0.3354(5) 0.2993(3) 0.0358(16) Uani 1 1 d .
H35A H 0.1405 0.2965 0.2942 0.043 Uiso 1 1 calc R
C51 C 0.1836(9) -0.0612(5) 0.3588(3) 0.0414(19) Uani 1 1 d .
H51A H 0.1309 -0.0473 0.3847 0.050 Uiso 1 1 calc R
C37 C 0.2395(10) 0.4438(5) 0.3422(4) 0.044(2) Uani 1 1 d .
H37A H 0.2178 0.4781 0.3656 0.053 Uiso 1 1 calc R
C38 C 0.3485(10) 0.4514(4) 0.3149(4) 0.045(2) Uani 1 1 d .
H38A H 0.4015 0.4904 0.3202 0.054 Uiso 1 1 calc R
C65 C 0.6486(10) 0.0704(4) 0.4477(3) 0.0408(19) Uani 1 1 d .
H65A H 0.7362 0.0747 0.4417 0.049 Uiso 1 1 calc R
C60 C 0.5570(8) 0.1105(4) 0.4189(3) 0.0291(15) Uani 1 1 d .
C52 C 0.2233(8) -0.0127(4) 0.3237(3) 0.0351(16) Uani 1 1 d .
H52A H 0.1991 0.0337 0.3270 0.042 Uiso 1 1 calc R
C50 C 0.2213(9) -0.1310(4) 0.3560(3) 0.0369(18) Uani 1 1 d .
H50A H 0.1960 -0.1633 0.3802 0.044 Uiso 1 1 calc R
C57 C 1.0015(10) 0.1652(5) 0.3522(5) 0.053(2) Uani 1 1 d .
H57A H 1.0901 0.1654 0.3472 0.064 Uiso 1 1 calc R
C44 C 0.5707(9) -0.0603(4) 0.1256(3) 0.0369(17) Uani 1 1 d .
H44A H 0.6223 -0.0774 0.1003 0.044 Uiso 1 1 calc R
C56 C 0.9569(9) 0.1919(5) 0.3969(4) 0.050(2) Uani 1 1 d .
H56A H 1.0157 0.2103 0.4223 0.060 Uiso 1 1 calc R
C62 C 0.3890(11) 0.0543(5) 0.4658(4) 0.049(2) Uani 1 1 d .
H62A H 0.3016 0.0475 0.4713 0.059 Uiso 1 1 calc R
C61 C 0.4255(9) 0.1030(5) 0.4289(3) 0.0411(19) Uani 1 1 d .
H61A H 0.3626 0.1302 0.4110 0.049 Uiso 1 1 calc R
C63 C 0.4847(13) 0.0162(5) 0.4942(4) 0.054(3) Uani 1 1 d .
H63A H 0.4612 -0.0149 0.5196 0.065 Uiso 1 1 calc R
C55 C 0.8268(9) 0.1918(4) 0.4048(4) 0.0415(19) Uani 1 1 d .
H55A H 0.7988 0.2107 0.4353 0.050 Uiso 1 1 calc R
C31 C 0.5682(11) 0.3429(5) 0.1075(5) 0.049(2) Uani 1 1 d .
H31A H 0.6197 0.3544 0.0805 0.059 Uiso 1 1 calc R
C32 C 0.4339(11) 0.3406(5) 0.0988(4) 0.044(2) Uani 1 1 d .
H32A H 0.3949 0.3507 0.0660 0.053 Uiso 1 1 calc R
C30 C 0.6253(9) 0.3282(5) 0.1564(5) 0.049(2) Uani 1 1 d .
H30A H 0.7153 0.3308 0.1621 0.059 Uiso 1 1 calc R
C64 C 0.6118(13) 0.0242(5) 0.4852(4) 0.055(3) Uani 1 1 d .
H64A H 0.6748 -0.0016 0.5043 0.066 Uiso 1 1 calc R
C19 C 0.0510(10) 0.2797(4) 0.0489(3) 0.0393(18) Uani 1 1 d .
H19A H 0.0164 0.3179 0.0282 0.059 Uiso 1 1 calc R
H19B H 0.1442 0.2829 0.0524 0.059 Uiso 1 1 calc R
H19C H 0.0174 0.2816 0.0827 0.059 Uiso 1 1 calc R
C20 C 0.0655(10) 0.0152(4) 0.0452(3) 0.0408(19) Uani 1 1 d .
H20A H 0.0359 -0.0226 0.0231 0.061 Uiso 1 1 calc R
H20B H 0.0308 0.0102 0.0786 0.061 Uiso 1 1 calc R
H20C H 0.1589 0.0148 0.0493 0.061 Uiso 1 1 calc R

loop_
_atom_site_aniso_label
_atom_site_aniso_U_11
_atom_site_aniso_U_22
_atom_site_aniso_U_33
_atom_site_aniso_U_23
_atom_site_aniso_U_13
_atom_site_aniso_U_12
Ni1 0.0163(4) 0.0271(4) 0.0216(4) 0.0009(3) 0.0007(3) 0.0000(3)
Br2 0.0249(3) 0.0309(3) 0.0458(4) 0.0066(3) 0.0034(3) -0.0033(3)
Br1 0.0258(3) 0.0314(3) 0.0448(4) -0.0078(3) -0.0013(3) 0.0040(3)
N1 0.019(3) 0.024(3) 0.024(3) -0.001(2) -0.001(2) -0.0002(19)
N2 0.019(3) 0.019(2) 0.019(2) -0.0011(19) 0.001(2) 0.0000(18)
C28 0.022(3) 0.017(3) 0.033(3) 0.003(3) -0.003(3) 0.000(2)
C26 0.019(3) 0.024(3) 0.028(3) -0.001(3) 0.000(2) -0.001(2)
C15 0.028(4) 0.043(4) 0.025(3) 0.009(3) -0.001(3) 0.001(3)
C21 0.022(3) 0.017(3) 0.018(3) -0.001(2) -0.004(2) -0.001(2)
C49 0.052(5) 0.024(4) 0.040(5) 0.009(3) -0.003(4) -0.008(3)
C47 0.026(3) 0.020(3) 0.028(3) -0.001(2) -0.001(3) -0.001(2)
C11 0.022(3) 0.016(3) 0.021(3) -0.002(2) -0.003(2) 0.000(2)
C18 0.027(3) 0.029(3) 0.028(3) -0.005(3) 0.002(3) -0.002(3)
C10 0.018(3) 0.026(3) 0.032(4) 0.003(3) 0.002(3) 0.003(2)
C12 0.018(3) 0.022(3) 0.038(4) -0.001(3) 0.004(3) 0.002(2)
C22 0.025(3) 0.021(3) 0.019(3) -0.001(2) -0.001(2) -0.003(2)
C23 0.027(3) 0.018(3) 0.022(3) 0.001(2) -0.003(2) -0.001(2)
C3 0.026(4) 0.040(4) 0.028(4) 0.008(3) 0.001(3) 0.002(3)
C7 0.017(3) 0.035(4) 0.059(5) 0.000(3) 0.012(3) 0.000(3)
C14 0.020(3) 0.032(3) 0.026(3) 0.001(3) -0.001(2) -0.001(3)
C24 0.029(3) 0.024(3) 0.020(3) -0.001(2) -0.001(3) 0.000(3)
C29 0.024(4) 0.032(4) 0.053(5) 0.007(3) -0.006(3) 0.004(3)
C2 0.022(3) 0.027(3) 0.020(3) 0.005(2) 0.002(2) -0.001(2)
C6 0.019(3) 0.032(4) 0.037(4) 0.006(3) 0.008(3) -0.001(3)
C1 0.021(3) 0.022(3) 0.026(3) 0.002(2) -0.002(3) 0.003(2)
C16 0.032(4) 0.055(5) 0.024(4) -0.003(3) -0.008(3) -0.004(3)
C25 0.030(3) 0.022(3) 0.027(3) -0.003(3) -0.005(3) -0.002(3)
C58 0.043(5) 0.039(5) 0.065(6) -0.006(4) 0.018(5) 0.001(4)
C40 0.026(3) 0.022(3) 0.021(3) -0.003(2) -0.006(2) 0.004(2)
C17 0.032(4) 0.041(4) 0.030(4) -0.013(3) -0.002(3) -0.007(3)
C41 0.025(3) 0.018(3) 0.024(3) 0.004(2) -0.005(2) -0.004(2)
C13 0.018(3) 0.029(3) 0.020(3) -0.001(2) 0.003(2) -0.002(2)
C5 0.028(4) 0.037(4) 0.054(5) 0.006(4) 0.016(4) 0.007(3)
C42 0.029(3) 0.026(3) 0.033(4) -0.007(3) -0.003(3) -0.004(3)
C46 0.031(4) 0.030(4) 0.027(3) 0.000(3) -0.001(3) 0.000(3)
C27 0.021(3) 0.025(3) 0.031(3) 0.003(3) -0.007(3) -0.004(2)
C48 0.038(4) 0.024(3) 0.033(4) 0.003(3) 0.002(3) 0.003(3)
C43 0.029(4) 0.028(4) 0.040(4) -0.001(3) -0.001(3) 0.001(3)
C54 0.034(4) 0.028(3) 0.025(3) 0.005(3) -0.008(3) -0.005(3)
C8 0.019(4) 0.047(5) 0.054(5) 0.009(4) -0.003(3) 0.002(3)
C34 0.028(4) 0.024(3) 0.032(4) 0.001(3) -0.008(3) 0.006(3)
C4 0.040(4) 0.040(4) 0.025(3) 0.002(3) 0.015(3) 0.006(3)
C53 0.032(3) 0.021(3) 0.021(3) -0.001(2) -0.006(3) -0.006(3)
C39 0.043(4) 0.025(3) 0.039(4) -0.002(3) -0.003(3) -0.004(3)
C9 0.019(3) 0.034(4) 0.037(4) 0.000(3) -0.005(3) -0.004(3)
C59 0.034(4) 0.034(4) 0.033(4) -0.003(3) 0.003(3) 0.004(3)
C33 0.034(4) 0.034(4) 0.027(3) 0.007(3) -0.003(3) 0.000(3)
C45 0.048(5) 0.035(4) 0.023(3) -0.007(3) -0.001(3) 0.000(3)
C36 0.034(4) 0.058(6) 0.038(4) -0.003(4) -0.004(3) 0.011(4)
C35 0.030(4) 0.043(4) 0.034(4) -0.001(3) -0.002(3) 0.003(3)
C51 0.050(5) 0.048(5) 0.027(4) 0.001(3) 0.010(3) -0.009(4)
C37 0.056(5) 0.033(4) 0.041(4) -0.014(4) -0.015(4) 0.017(4)
C38 0.057(6) 0.028(4) 0.048(5) -0.010(4) -0.016(4) -0.001(4)
C65 0.062(6) 0.034(4) 0.027(4) 0.000(3) 0.004(4) 0.003(4)
C60 0.041(4) 0.025(3) 0.020(3) -0.005(3) -0.004(3) -0.005(3)
C52 0.043(4) 0.030(4) 0.034(4) -0.002(3) 0.009(3) 0.000(3)
C50 0.045(5) 0.030(4) 0.035(4) 0.010(3) -0.003(3) -0.010(3)
C57 0.037(5) 0.042(5) 0.081(7) -0.009(5) 0.004(5) 0.001(4)
C44 0.049(5) 0.034(4) 0.028(4) -0.004(3) 0.009(3) 0.014(3)
C56 0.037(5) 0.041(5) 0.071(7) -0.021(5) -0.009(4) 0.000(4)
C62 0.070(6) 0.047(5) 0.032(4) -0.006(4) 0.016(4) -0.016(5)
C61 0.051(5) 0.041(4) 0.031(4) -0.009(3) 0.005(4) -0.013(4)
C63 0.091(8) 0.037(5) 0.036(5) 0.004(4) 0.016(5) -0.007(5)
C55 0.047(5) 0.034(4) 0.041(4) -0.008(4) -0.012(4) 0.001(3)
C31 0.057(6) 0.033(4) 0.060(6) 0.007(4) 0.022(5) 0.006(4)
C32 0.059(6) 0.041(4) 0.033(4) 0.003(4) 0.009(4) -0.001(4)
C30 0.032(4) 0.041(5) 0.075(7) 0.013(5) 0.009(4) -0.001(4)
C64 0.096(9) 0.031(4) 0.038(5) 0.009(4) 0.007(5) 0.016(5)
C19 0.060(5) 0.028(4) 0.029(4) -0.001(3) -0.006(3) 0.006(3)
C20 0.061(6) 0.027(4) 0.034(4) -0.003(3) -0.005(4) -0.003(4)

loop_
_atom_type_symbol
_atom_type_description
_atom_type_scat_dispersion_real
_atom_type_scat_dispersion_imag
_atom_type_scat_source
C C 0.0033 0.0016 'International Tables Vol C Tables 4.2.6.8 and 6.1.1.4'
H H 0.0000 0.0000 'International Tables Vol C Tables 4.2.6.8 and 6.1.1.4'
N N 0.0061 0.0033 'International Tables Vol C Tables 4.2.6.8 and 6.1.1.4'
Ni Ni 0.3393 1.1124 'International Tables Vol C Tables 4.2.6.8 and 6.1.1.4'
Br Br -0.2901 2.4595 'International Tables Vol C Tables 4.2.6.8 and 6.1.1.4'

loop_
_geom_angle_atom_site_label_1
_geom_angle_atom_site_label_2
_geom_angle_atom_site_label_3
_geom_angle
N1 Ni1 N2 83.7(2)
N1 Ni1 Br1 111.37(16)
N2 Ni1 Br1 110.16(14)
N1 Ni1 Br2 107.50(16)
N2 Ni1 Br2 110.35(15)
Br1 Ni1 Br2 125.77(5)
C1 N1 C13 119.4(6)
C1 N1 Ni1 109.7(5)
C13 N1 Ni1 130.9(5)
C11 N2 C21 118.7(6)
C11 N2 Ni1 110.0(4)
C21 N2 Ni1 131.3(4)
C33 C28 C29 120.0(7)
C33 C28 C27 118.2(6)
C29 C28 C27 121.8(7)
C21 C26 C25 117.9(6)
C21 C26 C27 121.5(6)
C25 C26 C27 120.6(6)
C16 C15 C14 121.3(7)
C16 C15 H15A 119.3
C14 C15 H15A 119.3
C26 C21 C22 122.0(6)
C26 C21 N2 118.9(5)
C22 C21 N2 119.2(5)
C48 C49 C50 120.8(8)
C48 C49 H49A 119.6
C50 C49 H49A 119.6
C48 C47 C52 117.3(7)
C48 C47 C40 122.4(7)
C52 C47 C40 120.1(6)
N2 C11 C10 135.5(6)
N2 C11 C1 117.0(6)
C10 C11 C1 107.4(6)
C17 C18 C13 118.4(7)
C17 C18 C20 120.8(7)
C13 C18 C20 120.7(7)
C9 C10 C12 120.2(7)
C9 C10 C11 133.8(7)
C12 C10 C11 106.0(6)
C10 C12 C6 123.9(7)
C10 C12 C2 114.7(6)
C6 C12 C2 121.4(7)
C23 C22 C21 117.4(6)
C23 C22 C40 121.8(6)
C21 C22 C40 120.7(6)
C24 C23 C22 122.0(6)
C24 C23 H23A 119.0
C22 C23 H23A 119.0
C2 C3 C4 117.9(7)
C2 C3 H3A 121.0
C4 C3 H3A 121.0
C8 C7 C6 121.8(7)
C8 C7 H7A 119.1
C6 C7 H7A 119.1
C15 C14 C13 117.9(7)
C15 C14 C19 121.3(7)
C13 C14 C19 120.7(6)
C25 C24 C23 118.9(6)
C25 C24 C53 119.0(6)
C23 C24 C53 122.2(6)
C30 C29 C28 119.2(8)
C30 C29 H29A 120.4
C28 C29 H29A 120.4
C3 C2 C12 120.2(7)
C3 C2 C1 135.3(7)
C12 C2 C1 104.5(6)
C12 C6 C5 116.4(7)
C12 C6 C7 114.1(7)
C5 C6 C7 129.5(7)
N1 C1 C2 133.1(7)
N1 C1 C11 119.4(7)
C2 C1 C11 107.5(6)
C15 C16 C17 119.9(7)
C15 C16 H16A 120.1
C17 C16 H16A 120.1
C24 C25 C26 121.6(6)
C24 C25 H25A 119.2
C26 C25 H25A 119.2
C57 C58 C59 119.7(10)
C57 C58 H58A 120.2
C59 C58 H58A 120.2
C41 C40 C47 113.9(6)
C41 C40 C22 112.4(6)
C47 C40 C22 113.2(5)
C41 C40 H40A 105.4
C47 C40 H40A 105.4
C22 C40 H40A 105.4
C18 C17 C16 121.0(7)
C18 C17 H17A 119.5
C16 C17 H17A 119.5
C46 C41 C42 119.6(7)
C46 C41 C40 119.2(6)
C42 C41 C40 121.2(6)
C18 C13 C14 121.4(7)
C18 C13 N1 119.6(6)
C14 C13 N1 119.0(6)
C4 C5 C6 121.9(8)
C4 C5 H5A 119.0
C6 C5 H5A 119.0
C43 C42 C41 119.9(7)
C43 C42 H42A 120.1
C41 C42 H42A 120.1
C45 C46 C41 121.0(7)
C45 C46 H46A 119.5
C41 C46 H46A 119.5
C34 C27 C28 115.4(6)
C34 C27 C26 111.9(6)
C28 C27 C26 111.3(6)
C34 C27 H27A 105.8
C28 C27 H27A 105.8
C26 C27 H27A 105.8
C49 C48 C47 121.6(8)
C49 C48 H48A 119.2
C47 C48 H48A 119.2
C42 C43 C44 120.4(7)
C42 C43 H43A 119.8
C44 C43 H43A 119.8
C59 C54 C55 116.8(8)
C59 C54 C53 123.3(7)
C55 C54 C53 119.8(7)
C7 C8 C9 123.1(8)
C7 C8 H8A 118.5
C9 C8 H8A 118.5
C39 C34 C35 118.8(8)
C39 C34 C27 123.3(7)
C35 C34 C27 117.9(7)
C5 C4 C3 122.1(8)
C5 C4 H4A 119.0
C3 C4 H4A 119.0
C54 C53 C24 114.0(6)
C54 C53 C60 113.1(6)
C24 C53 C60 111.1(6)
C54 C53 H53A 106.0
C24 C53 H53A 106.0
C60 C53 H53A 106.0
C34 C39 C38 120.5(9)
C34 C39 H39A 119.7
C38 C39 H39A 119.7
C10 C9 C8 116.8(8)
C10 C9 H9A 121.6
C8 C9 H9A 121.6
C54 C59 C58 121.8(9)
C54 C59 H59A 119.1
C58 C59 H59A 119.1
C28 C33 C32 119.9(8)
C28 C33 H33A 120.0
C32 C33 H33A 120.0
C46 C45 C44 120.0(7)
C46 C45 H45A 120.0
C44 C45 H45A 120.0
C37 C36 C35 119.4(9)
C37 C36 H36A 120.3
C35 C36 H36A 120.3
C36 C35 C34 121.5(9)
C36 C35 H35A 119.3
C34 C35 H35A 119.3
C52 C51 C50 121.2(8)
C52 C51 H51A 119.4
C50 C51 H51A 119.4
C38 C37 C36 120.3(8)
C38 C37 H37A 119.9
C36 C37 H37A 119.9
C37 C38 C39 119.6(8)
C37 C38 H38A 120.2
C39 C38 H38A 120.2
C64 C65 C60 121.2(10)
C64 C65 H65A 119.4
C60 C65 H65A 119.4
C65 C60 C61 118.2(8)
C65 C60 C53 124.0(7)
C61 C60 C53 117.8(7)
C51 C52 C47 120.8(8)
C51 C52 H52A 119.6
C47 C52 H52A 119.6
C49 C50 C51 118.3(7)
C49 C50 H50A 120.9
C51 C50 H50A 120.9
C56 C57 C58 119.4(10)
C56 C57 H57A 120.3
C58 C57 H57A 120.3
C43 C44 C45 119.2(7)
C43 C44 H44A 120.4
C45 C44 H44A 120.4
C55 C56 C57 120.9(9)
C55 C56 H56A 119.6
C57 C56 H56A 119.6
C63 C62 C61 119.5(10)
C63 C62 H62A 120.3
C61 C62 H62A 120.3
C60 C61 C62 120.0(9)
C60 C61 H61A 120.0
C62 C61 H61A 120.0
C64 C63 C62 120.5(9)
C64 C63 H63A 119.8
C62 C63 H63A 119.8
C56 C55 C54 121.5(9)
C56 C55 H55A 119.3
C54 C55 H55A 119.3
C30 C31 C32 119.8(9)
C30 C31 H31A 120.1
C32 C31 H31A 120.1
C31 C32 C33 119.7(9)
C31 C32 H32A 120.1
C33 C32 H32A 120.1
C31 C30 C29 121.4(9)
C31 C30 H30A 119.3
C29 C30 H30A 119.3
C63 C64 C65 120.6(10)
C63 C64 H64A 119.7
C65 C64 H64A 119.7
C14 C19 H19A 109.5
C14 C19 H19B 109.5
H19A C19 H19B 109.5
C14 C19 H19C 109.5
H19A C19 H19C 109.5
H19B C19 H19C 109.5
C18 C20 H20A 109.5
C18 C20 H20B 109.5
H20A C20 H20B 109.5
C18 C20 H20C 109.5
H20A C20 H20C 109.5
H20B C20 H20C 109.5

loop_
_geom_bond_atom_site_label_1
_geom_bond_atom_site_label_2
_geom_bond_distance
Ni1 N1 2.037(6)
Ni1 N2 2.040(6)
Ni1 Br1 2.3265(12)
Ni1 Br2 2.3373(11)
N1 C1 1.272(9)
N1 C13 1.430(9)
N2 C11 1.299(9)
N2 C21 1.446(8)
C28 C33 1.393(10)
C28 C29 1.397(9)
C28 C27 1.533(10)
C26 C21 1.396(9)
C26 C25 1.404(9)
C26 C27 1.540(9)
C15 C16 1.388(12)
C15 C14 1.392(10)
C15 H15A 0.9300
C21 C22 1.405(9)
C49 C48 1.379(11)
C49 C50 1.389(14)
C49 H49A 0.9300
C47 C48 1.402(10)
C47 C52 1.408(10)
C47 C40 1.518(10)
C11 C10 1.460(10)
C11 C1 1.503(9)
C18 C17 1.389(11)
C18 C13 1.405(9)
C18 C20 1.520(11)
C10 C9 1.381(10)
C10 C12 1.401(11)
C12 C6 1.409(10)
C12 C2 1.430(10)
C22 C23 1.396(9)
C22 C40 1.531(9)
C23 C24 1.392(9)
C23 H23A 0.9300
C3 C2 1.370(10)
C3 C4 1.419(11)
C3 H3A 0.9300
C7 C8 1.353(14)
C7 C6 1.433(12)
C7 H7A 0.9300
C14 C13 1.416(10)
C14 C19 1.507(11)
C24 C25 1.382(10)
C24 C53 1.526(9)
C29 C30 1.386(14)
C29 H29A 0.9300
C2 C1 1.475(10)
C6 C5 1.410(13)
C16 C17 1.393(12)
C16 H16A 0.9300
C25 H25A 0.9300
C58 C57 1.379(16)
C58 C59 1.390(13)
C58 H58A 0.9300
C40 C41 1.516(10)
C40 H40A 0.9800
C17 H17A 0.9300
C41 C46 1.376(10)
C41 C42 1.392(10)
C5 C4 1.355(13)
C5 H5A 0.9300
C42 C43 1.383(11)
C42 H42A 0.9300
C46 C45 1.372(11)
C46 H46A 0.9300
C27 C34 1.523(10)
C27 H27A 0.9800
C48 H48A 0.9300
C43 C44 1.386(11)
C43 H43A 0.9300
C54 C59 1.386(12)
C54 C55 1.399(10)
C54 C53 1.524(11)
C8 C9 1.416(12)
C8 H8A 0.9300
C34 C39 1.367(11)
C34 C35 1.387(12)
C4 H4A 0.9300
C53 C60 1.528(10)
C53 H53A 0.9800
C39 C38 1.414(12)
C39 H39A 0.9300
C9 H9A 0.9300
C59 H59A 0.9300
C33 C32 1.403(12)
C33 H33A 0.9300
C45 C44 1.397(12)
C45 H45A 0.9300
C36 C37 1.382(14)
C36 C35 1.384(13)
C36 H36A 0.9300
C35 H35A 0.9300
C51 C52 1.380(12)
C51 C50 1.397(13)
C51 H51A 0.9300
C37 C38 1.374(15)
C37 H37A 0.9300
C38 H38A 0.9300
C65 C64 1.382(13)
C65 C60 1.392(11)
C65 H65A 0.9300
C60 C61 1.404(12)
C52 H52A 0.9300
C50 H50A 0.9300
C57 C56 1.370(16)
C57 H57A 0.9300
C44 H44A 0.9300
C56 C55 1.369(14)
C56 H56A 0.9300
C62 C63 1.393(16)
C62 C61 1.405(13)
C62 H62A 0.9300
C61 H61A 0.9300
C63 C64 1.355(17)
C63 H63A 0.9300
C55 H55A 0.9300
C31 C30 1.382(16)
C31 C32 1.388(16)
C31 H31A 0.9300
C32 H32A 0.9300
C30 H30A 0.9300
C64 H64A 0.9300
C19 H19A 0.9600
C19 H19B 0.9600
C19 H19C 0.9600
C20 H20A 0.9600
C20 H20B 0.9600
C20 H20C 0.9600

loop_
_geom_torsion_atom_site_label_1
_geom_torsion_atom_site_label_2
_geom_torsion_atom_site_label_3
_geom_torsion_atom_site_label_4
_geom_torsion
N2 Ni1 N1 C1 0.0(4)
Br1 Ni1 N1 C1 109.2(4)
Br2 Ni1 N1 C1 -109.4(4)
N2 Ni1 N1 C13 -179.2(6)
Br1 Ni1 N1 C13 -70.0(6)
Br2 Ni1 N1 C13 71.4(6)
N1 Ni1 N2 C11 -1.7(4)
Br1 Ni1 N2 C11 -112.2(4)
Br2 Ni1 N2 C11 104.7(4)
N1 Ni1 N2 C21 177.8(5)
Br1 Ni1 N2 C21 67.3(5)
Br2 Ni1 N2 C21 -75.8(5)
C25 C26 C21 C22 5.6(10)
C27 C26 C21 C22 -175.0(6)
C25 C26 C21 N2 -175.0(6)
C27 C26 C21 N2 4.4(10)
C11 N2 C21 C26 88.7(7)
Ni1 N2 C21 C26 -90.8(7)
C11 N2 C21 C22 -91.9(7)
Ni1 N2 C21 C22 88.7(7)
C21 N2 C11 C10 1.3(10)
Ni1 N2 C11 C10 -179.2(6)
C21 N2 C11 C1 -176.6(5)
Ni1 N2 C11 C1 2.9(6)
N2 C11 C10 C9 4.2(13)
C1 C11 C10 C9 -177.7(7)
N2 C11 C10 C12 -176.4(7)
C1 C11 C10 C12 1.6(7)
C9 C10 C12 C6 -0.7(10)
C11 C10 C12 C6 179.9(6)
C9 C10 C12 C2 177.8(6)
C11 C10 C12 C2 -1.6(8)
C26 C21 C22 C23 -6.5(10)
N2 C21 C22 C23 174.1(6)
C26 C21 C22 C40 175.1(6)
N2 C21 C22 C40 -4.3(10)
C21 C22 C23 C24 3.3(10)
C40 C22 C23 C24 -178.3(6)
C16 C15 C14 C13 -1.2(11)
C16 C15 C14 C19 176.4(8)
C22 C23 C24 C25 0.7(11)
C22 C23 C24 C53 -178.6(7)
C33 C28 C29 C30 -0.3(13)
C27 C28 C29 C30 178.8(8)
C4 C3 C2 C12 -0.1(11)
C4 C3 C2 C1 178.4(7)
C10 C12 C2 C3 179.8(6)
C6 C12 C2 C3 -1.6(10)
C10 C12 C2 C1 0.9(8)
C6 C12 C2 C1 179.5(6)
C10 C12 C6 C5 -178.9(7)
C2 C12 C6 C5 2.6(10)
C10 C12 C6 C7 0.2(10)
C2 C12 C6 C7 -178.2(6)
C8 C7 C6 C12 1.3(11)
C8 C7 C6 C5 -179.8(8)
C13 N1 C1 C2 0.1(11)
Ni1 N1 C1 C2 -179.2(6)
C13 N1 C1 C11 -179.1(5)
Ni1 N1 C1 C11 1.6(7)
C3 C2 C1 N1 2.2(14)
C12 C2 C1 N1 -179.1(7)
C3 C2 C1 C11 -178.5(8)
C12 C2 C1 C11 0.2(7)
N2 C11 C1 N1 -3.3(8)
C10 C11 C1 N1 178.3(6)
N2 C11 C1 C2 177.3(5)
C10 C11 C1 C2 -1.1(7)
C14 C15 C16 C17 1.0(13)
C23 C24 C25 C26 -1.6(11)
C53 C24 C25 C26 177.6(7)
C21 C26 C25 C24 -1.4(11)
C27 C26 C25 C24 179.2(7)
C48 C47 C40 C41 -7.9(9)
C52 C47 C40 C41 178.4(6)
C48 C47 C40 C22 -138.0(7)
C52 C47 C40 C22 48.3(9)
C23 C22 C40 C41 -93.5(8)
C21 C22 C40 C41 84.8(8)
C23 C22 C40 C47 37.3(9)
C21 C22 C40 C47 -144.3(6)
C13 C18 C17 C16 -0.6(12)
C20 C18 C17 C16 -178.6(8)
C15 C16 C17 C18 0.0(13)
C47 C40 C41 C46 99.0(7)
C22 C40 C41 C46 -130.5(6)
C47 C40 C41 C42 -80.4(8)
C22 C40 C41 C42 50.1(9)
C17 C18 C13 C14 0.4(11)
C20 C18 C13 C14 178.3(7)
C17 C18 C13 N1 -177.4(7)
C20 C18 C13 N1 0.6(11)
C15 C14 C13 C18 0.5(11)
C19 C14 C13 C18 -177.1(7)
C15 C14 C13 N1 178.3(6)
C19 C14 C13 N1 0.7(10)
C1 N1 C13 C18 88.0(8)
Ni1 N1 C13 C18 -92.9(8)
C1 N1 C13 C14 -89.8(8)
Ni1 N1 C13 C14 89.3(7)
C12 C6 C5 C4 -2.1(12)
C7 C6 C5 C4 179.0(8)
C46 C41 C42 C43 1.3(11)
C40 C41 C42 C43 -179.3(7)
C42 C41 C46 C45 -1.3(11)
C40 C41 C46 C45 179.3(7)
C33 C28 C27 C34 -101.4(7)
C29 C28 C27 C34 79.4(9)
C33 C28 C27 C26 129.7(7)
C29 C28 C27 C26 -49.5(9)
C21 C26 C27 C34 145.6(7)
C25 C26 C27 C34 -35.0(9)
C21 C26 C27 C28 -83.7(8)
C25 C26 C27 C28 95.7(8)
C50 C49 C48 C47 0.4(13)
C52 C47 C48 C49 0.0(12)
C40 C47 C48 C49 -173.9(7)
C41 C42 C43 C44 -0.7(12)
C6 C7 C8 C9 -2.3(13)
C28 C27 C34 C39 -19.5(10)
C26 C27 C34 C39 109.1(8)
C28 C27 C34 C35 158.3(7)
C26 C27 C34 C35 -73.1(8)
C6 C5 C4 C3 0.4(13)
C2 C3 C4 C5 0.7(12)
C59 C54 C53 C24 -21.2(10)
C55 C54 C53 C24 158.3(7)
C59 C54 C53 C60 106.9(8)
C55 C54 C53 C60 -73.6(9)
C25 C24 C53 C54 -90.4(8)
C23 C24 C53 C54 88.8(8)
C25 C24 C53 C60 140.4(7)
C23 C24 C53 C60 -40.4(9)
C35 C34 C39 C38 0.3(12)
C27 C34 C39 C38 178.1(7)
C12 C10 C9 C8 -0.3(10)
C11 C10 C9 C8 179.0(7)
C7 C8 C9 C10 1.8(12)
C55 C54 C59 C58 1.0(12)
C53 C54 C59 C58 -179.4(8)
C57 C58 C59 C54 -0.5(14)
C29 C28 C33 C32 1.3(12)
C27 C28 C33 C32 -177.9(7)
C41 C46 C45 C44 0.6(12)
C37 C36 C35 C34 1.0(13)
C39 C34 C35 C36 -0.5(12)
C27 C34 C35 C36 -178.4(7)
C35 C36 C37 C38 -1.3(13)
C36 C37 C38 C39 1.1(13)
C34 C39 C38 C37 -0.6(13)
C64 C65 C60 C61 0.0(12)
C64 C65 C60 C53 177.8(8)
C54 C53 C60 C65 6.6(10)
C24 C53 C60 C65 136.2(7)
C54 C53 C60 C61 -175.6(6)
C24 C53 C60 C61 -46.0(9)
C50 C51 C52 C47 1.9(13)
C48 C47 C52 C51 -1.2(12)
C40 C47 C52 C51 172.9(7)
C48 C49 C50 C51 0.3(13)
C52 C51 C50 C49 -1.5(13)
C59 C58 C57 C56 -0.1(16)
C42 C43 C44 C45 0.0(12)
C46 C45 C44 C43 0.0(13)
C58 C57 C56 C55 0.0(17)
C65 C60 C61 C62 -2.0(11)
C53 C60 C61 C62 -180.0(7)
C63 C62 C61 C60 3.1(13)
C61 C62 C63 C64 -2.2(14)
C57 C56 C55 C54 0.6(15)
C59 C54 C55 C56 -1.1(13)
C53 C54 C55 C56 179.3(8)
C30 C31 C32 C33 -0.3(14)
C28 C33 C32 C31 -1.0(13)
C32 C31 C30 C29 1.3(15)
C28 C29 C30 C31 -1.0(14)
C62 C63 C64 C65 0.2(15)
C60 C65 C64 C63 0.9(14)
